data_7111607
loop_
_publ_author_name
'Xu, Yongqian'
'Panzner, Matthew J.'
'Li, Xiaopeng'
'Youngs, Wiley J.'
'Pang, Yi'

_publ_section_title
;
 Host--guest assembly of squaraine dye in cucurbit[8]uril: its implication
 in fluorescent probe for mercury ions
;
_journal_issue 23
_journal_name_full 'Chemical Communications'
_journal_page_first 4073
_journal_page_last 4075
_journal_paper_doi 10.1039/c002219p
_journal_volume 46
_journal_year 2010
_chemical_formula_moiety 'C36 H34 N5 O1 S2, C1 F3 O3 S1'
_chemical_formula_sum 'C37 H34 F3 N5 O4 S3'
_chemical_formula_weight 765.87
_chemical_name_systematic
;
?
;
_space_group_IT_number 2
_symmetry_cell_setting triclinic
_symmetry_space_group_name_Hall '-P 1'
_symmetry_space_group_name_H-M 'P -1'
_atom_sites_solution_hydrogens geom
_atom_sites_solution_primary direct
_atom_sites_solution_secondary difmap
_audit_creation_method SHELXL-97
_cell_angle_alpha 67.5510(10)
_cell_angle_beta 65.9590(10)
_cell_angle_gamma 75.5340(10)
_cell_formula_units_Z 4
_cell_length_a 16.1859(12)
_cell_length_b 16.2485(12)
_cell_length_c 16.6705(12)
_cell_measurement_reflns_used 6653
_cell_measurement_temperature 100(2)
_cell_measurement_theta_max 27.30
_cell_measurement_theta_min 2.30
_cell_volume 3677.4(5)
_computing_cell_refinement 'Bruker SMART'
_computing_data_collection 'Bruker SMART'
_computing_data_reduction 'Bruker SAINT'
_computing_molecular_graphics 'Bruker SHELXTL'
_computing_publication_material 'Bruker SHELXTL'
_computing_structure_refinement 'SHELXL-97 (Sheldrick, 2008)'
_computing_structure_solution 'SHELXS-97 (Sheldrick, 2008)'
_diffrn_ambient_temperature 100(2)
_diffrn_measured_fraction_theta_full 0.990
_diffrn_measured_fraction_theta_max 0.990
_diffrn_measurement_device_type 'Bruker APEX-I CCD'
_diffrn_measurement_method '\f and \w scans'
_diffrn_radiation_monochromator graphite
_diffrn_radiation_source 'fine-focus sealed tube'
_diffrn_radiation_type MoK\a
_diffrn_radiation_wavelength 0.71073
_diffrn_reflns_av_R_equivalents 0.0322
_diffrn_reflns_av_sigmaI/netI 0.0615
_diffrn_reflns_limit_h_max 20
_diffrn_reflns_limit_h_min -20
_diffrn_reflns_limit_k_max 20
_diffrn_reflns_limit_k_min -19
_diffrn_reflns_limit_l_max 20
_diffrn_reflns_limit_l_min -20
_diffrn_reflns_number 29409
_diffrn_reflns_theta_full 26.30
_diffrn_reflns_theta_max 26.30
_diffrn_reflns_theta_min 1.36
_exptl_absorpt_coefficient_mu 0.264
_exptl_absorpt_correction_T_max 0.9741
_exptl_absorpt_correction_T_min 0.8794
_exptl_absorpt_correction_type multi-scan
_exptl_absorpt_process_details SADABS
_exptl_crystal_colour blue
_exptl_crystal_density_diffrn 1.383
_exptl_crystal_density_meas ?
_exptl_crystal_density_method 'not measured'
_exptl_crystal_description block
_exptl_crystal_F_000 1592
_exptl_crystal_size_max 0.50
_exptl_crystal_size_mid 0.29
_exptl_crystal_size_min 0.10
_platon_squeeze_details ' ?'
_refine_diff_density_max 0.974
_refine_diff_density_min -0.677
_refine_diff_density_rms 0.095
_refine_ls_extinction_method none
_refine_ls_goodness_of_fit_ref 1.103
_refine_ls_hydrogen_treatment constr
_refine_ls_matrix_type full
_refine_ls_number_parameters 941
_refine_ls_number_reflns 14776
_refine_ls_number_restraints 0
_refine_ls_restrained_S_all 1.103
_refine_ls_R_factor_all 0.0983
_refine_ls_R_factor_gt 0.0748
_refine_ls_shift/su_max 0.031
_refine_ls_shift/su_mean 0.003
_refine_ls_structure_factor_coef Fsqd
_refine_ls_weighting_details 'calc w=1/[\s^2^(Fo^2^)+(0.1436P)^2^+0.9434P] where P=(Fo^2^+2Fc^2^)/3'
_refine_ls_weighting_scheme calc
_refine_ls_wR_factor_gt 0.2246
_refine_ls_wR_factor_ref 0.2396
_reflns_number_gt 10076
_reflns_number_total 14776
_reflns_threshold_expression >2sigma(I)
_cod_data_source_file c002219psup1.cif
_cod_data_source_block mp
_cod_depositor_comments
;
The following automatic conversions were performed:

'_symmetry_cell_setting' value 'Triclinic' changed to 'triclinic'
according to /home/saulius/struct/CIF-dictionaries/cif_core.dic
dictionary named 'cif_core.dic' version 2.4.2 from 2011-04-26.

Automatic conversion script
Id: cif_fix_values 1891 2012-01-12 08:04:46Z andrius 

The following automatic conversions were performed:

'_exptl_crystal_density_meas' value 'not_measured' was changed to '?'
- the value is perceived as not measured.

Automatic conversion script
Id: cif_fix_values 3008 2015-01-20 13:52:24Z robertas 
;
_cod_original_sg_symbol_Hall -P1
_cod_original_sg_symbol_H-M P-1
_cod_database_code 7111607

loop_
_symmetry_equiv_pos_as_xyz
'x, y, z'
'-x, -y, -z'

loop_
_atom_site_label
_atom_site_type_symbol
_atom_site_fract_x
_atom_site_fract_y
_atom_site_fract_z
_atom_site_U_iso_or_equiv
_atom_site_adp_type
_atom_site_occupancy
_atom_site_symmetry_multiplicity
_atom_site_calc_flag
_atom_site_refinement_flags
S1 S 0.48738(7) 0.74437(7) 0.36826(7) 0.0299(2) Uani 1 1 d .
S2 S 0.47525(6) 1.06560(6) 0.08417(6) 0.0240(2) Uani 1 1 d .
S3 S 0.51167(7) 0.50664(7) 0.82242(7) 0.0310(2) Uani 1 1 d .
S4 S 0.56369(6) 0.84467(6) 0.49992(7) 0.0270(2) Uani 1 1 d .
S5 S 0.85387(8) 0.54945(7) 0.15365(8) 0.0374(3) Uani 1 1 d .
S6 S 0.77761(9) 0.37618(8) 0.64908(9) 0.0497(3) Uani 1 1 d .
F1 F 0.9987(2) 0.5295(2) 0.1956(3) 0.0782(10) Uani 1 1 d .
F2 F 1.0035(2) 0.4398(3) 0.1265(4) 0.0996(14) Uani 1 1 d .
F3 F 0.9183(3) 0.4202(3) 0.2690(3) 0.1127(17) Uani 1 1 d .
F4 F 0.8623(3) 0.4615(3) 0.4749(3) 0.1128(17) Uani 1 1 d .
F5 F 0.9466(3) 0.3613(3) 0.5418(3) 0.1075(16) Uani 1 1 d .
F6 F 0.8996(3) 0.4870(4) 0.5716(3) 0.1118(16) Uani 1 1 d .
O1 O 0.51643(18) 0.90905(17) 0.21839(18) 0.0301(6) Uani 1 1 d .
O2 O 0.51392(19) 0.6992(2) 0.6851(2) 0.0374(7) Uani 1 1 d .
O3 O 0.8989(3) 0.6123(2) 0.0651(2) 0.0557(9) Uani 1 1 d .
O4 O 0.8047(3) 0.5876(2) 0.2251(3) 0.0612(10) Uani 1 1 d .
O5 O 0.8086(3) 0.4872(2) 0.1498(3) 0.0637(11) Uani 1 1 d .
O6 O 0.7092(3) 0.4513(3) 0.6566(3) 0.0725(11) Uani 1 1 d .
O7 O 0.8051(3) 0.3324(3) 0.7278(3) 0.0744(12) Uani 1 1 d .
O8 O 0.7565(4) 0.3167(4) 0.6158(4) 0.1082(18) Uani 1 1 d .
N1 N 0.6117(2) 0.6422(2) 0.4297(2) 0.0301(7) Uani 1 1 d .
N2 N 0.5869(2) 1.1441(2) -0.0753(2) 0.0254(7) Uani 1 1 d .
N3 N 0.8253(2) 0.8586(2) 0.0751(2) 0.0285(7) Uani 1 1 d .
N4 N 0.8822(3) 0.8971(3) -0.0978(3) 0.0474(10) Uani 1 1 d .
N5 N 0.9047(3) 0.8171(3) 0.1864(3) 0.0496(10) Uani 1 1 d .
N6 N 0.3869(2) 0.4777(2) 0.9812(2) 0.0259(7) Uani 1 1 d .
N7 N 0.4477(2) 0.9632(2) 0.4376(2) 0.0240(7) Uani 1 1 d .
N8 N 0.2038(2) 0.7657(2) 0.7683(2) 0.0282(7) Uani 1 1 d .
N9 N 0.1450(3) 0.8496(3) 0.6377(3) 0.0502(10) Uani 1 1 d .
N10 N 0.1363(3) 0.7403(3) 0.9374(3) 0.0444(9) Uani 1 1 d .
C1 C 0.5988(3) 0.8954(2) 0.1793(3) 0.0238(8) Uani 1 1 d .
C2 C 0.6710(2) 0.8260(2) 0.2052(3) 0.0252(8) Uani 1 1 d .
C3 C 0.7351(2) 0.8738(2) 0.1163(2) 0.0233(8) Uani 1 1 d .
C4 C 0.6662(2) 0.9395(2) 0.0895(3) 0.0235(8) Uani 1 1 d .
C5 C 0.6756(3) 0.7520(3) 0.2793(3) 0.0273(8) Uani 1 1 d .
H5 H 0.7347 0.7239 0.2790 0.033 Uiso 1 1 calc R
C6 C 0.6024(3) 0.7141(2) 0.3548(3) 0.0267(8) Uani 1 1 d .
C7 C 0.4559(3) 0.6597(3) 0.4752(3) 0.0347(9) Uani 1 1 d .
C8 C 0.3675(3) 0.6394(3) 0.5316(3) 0.0389(10) Uani 1 1 d .
H8 H 0.3167 0.6720 0.5140 0.047 Uiso 1 1 calc R
C9 C 0.3566(3) 0.5701(3) 0.6142(3) 0.0442(11) Uani 1 1 d .
H9 H 0.2975 0.5540 0.6545 0.053 Uiso 1 1 calc R
C10 C 0.4324(4) 0.5237(3) 0.6383(3) 0.0478(12) Uani 1 1 d .
H10 H 0.4237 0.4770 0.6957 0.057 Uiso 1 1 calc R
C11 C 0.5194(3) 0.5437(3) 0.5814(3) 0.0398(10) Uani 1 1 d .
H11 H 0.5704 0.5115 0.5988 0.048 Uiso 1 1 calc R
C12 C 0.5303(3) 0.6126(3) 0.4973(3) 0.0320(9) Uani 1 1 d .
C13 C 0.7019(3) 0.6032(3) 0.4393(3) 0.0364(10) Uani 1 1 d .
H13A H 0.7472 0.6009 0.3783 0.044 Uiso 1 1 calc R
H13B H 0.6978 0.5411 0.4825 0.044 Uiso 1 1 calc R
C14 C 0.7328(3) 0.6579(3) 0.4751(3) 0.0437(11) Uani 1 1 d .
H14A H 0.7369 0.7194 0.4324 0.065 Uiso 1 1 calc R
H14B H 0.7927 0.6314 0.4799 0.065 Uiso 1 1 calc R
H14C H 0.6890 0.6586 0.5364 0.065 Uiso 1 1 calc R
C15 C 0.6628(3) 1.0143(2) 0.0120(3) 0.0242(8) Uani 1 1 d .
H15 H 0.7185 1.0262 -0.0385 0.029 Uiso 1 1 calc R
C16 C 0.5862(3) 1.0723(2) 0.0020(2) 0.0230(8) Uani 1 1 d .
C17 C 0.4333(3) 1.1583(2) 0.0092(3) 0.0246(8) Uani 1 1 d .
C18 C 0.3426(3) 1.1956(2) 0.0251(3) 0.0281(8) Uani 1 1 d .
H18 H 0.2959 1.1712 0.0817 0.034 Uiso 1 1 calc R
C19 C 0.3225(3) 1.2694(3) -0.0441(3) 0.0316(9) Uani 1 1 d .
H19 H 0.2616 1.2968 -0.0350 0.038 Uiso 1 1 calc R
C20 C 0.3926(3) 1.3029(3) -0.1275(3) 0.0351(10) Uani 1 1 d .
H20 H 0.3780 1.3530 -0.1746 0.042 Uiso 1 1 calc R
C21 C 0.4818(3) 1.2662(2) -0.1439(3) 0.0299(9) Uani 1 1 d .
H21 H 0.5282 1.2902 -0.2009 0.036 Uiso 1 1 calc R
C22 C 0.5021(3) 1.1921(2) -0.0739(3) 0.0253(8) Uani 1 1 d .
C23 C 0.6706(3) 1.1675(3) -0.1572(3) 0.0297(9) Uani 1 1 d .
H23A H 0.7233 1.1520 -0.1364 0.036 Uiso 1 1 calc R
H23B H 0.6650 1.2329 -0.1890 0.036 Uiso 1 1 calc R
C24 C 0.6874(3) 1.1187(3) -0.2247(3) 0.0371(10) Uani 1 1 d .
H24A H 0.6974 1.0540 -0.1949 0.056 Uiso 1 1 calc R
H24B H 0.7412 1.1383 -0.2793 0.056 Uiso 1 1 calc R
H24C H 0.6343 1.1322 -0.2438 0.056 Uiso 1 1 calc R
C25 C 0.8743(3) 0.9202(3) -0.0152(3) 0.0320(9) Uani 1 1 d .
H25A H 0.9363 0.9206 -0.0175 0.038 Uiso 1 1 calc R
H25B H 0.8426 0.9815 -0.0200 0.038 Uiso 1 1 calc R
C26 C 0.8977(3) 0.8093(3) -0.0980(3) 0.0333(9) Uani 1 1 d .
H26 H 0.8999 0.7606 -0.0442 0.040 Uiso 1 1 calc R
C27 C 0.9098(3) 0.7945(3) -0.1784(3) 0.0375(10) Uani 1 1 d .
H27 H 0.9210 0.7351 -0.1810 0.045 Uiso 1 1 calc R
C28 C 0.9054(3) 0.8672(3) -0.2552(3) 0.0441(11) Uani 1 1 d .
H28 H 0.9137 0.8591 -0.3116 0.053 Uiso 1 1 calc R
C29 C 0.8889(4) 0.9511(3) -0.2473(3) 0.0521(13) Uani 1 1 d .
H29 H 0.8861 1.0010 -0.3000 0.062 Uiso 1 1 calc R
C30 C 0.8764(3) 0.9670(3) -0.1705(3) 0.0290(8) Uani 1 1 d .
H30 H 0.8638 1.0264 -0.1678 0.035 Uiso 1 1 calc R
C31 C 0.8808(3) 0.7883(3) 0.1240(3) 0.0330(9) Uani 1 1 d .
H31A H 0.9376 0.7705 0.0779 0.040 Uiso 1 1 calc R
H31B H 0.8471 0.7350 0.1612 0.040 Uiso 1 1 calc R
C32 C 0.9207(3) 0.7567(3) 0.2647(3) 0.0444(11) Uani 1 1 d .
H32 H 0.9132 0.6954 0.2820 0.053 Uiso 1 1 calc R
C33 C 0.9473(4) 0.7844(4) 0.3175(4) 0.0605(15) Uani 1 1 d .
H33 H 0.9577 0.7433 0.3719 0.073 Uiso 1 1 calc R
C34 C 0.9586(3) 0.8743(4) 0.2894(4) 0.0552(14) Uani 1 1 d .
H34 H 0.9773 0.8961 0.3241 0.066 Uiso 1 1 calc R
C35 C 0.9424(3) 0.9306(4) 0.2115(4) 0.0491(12) Uani 1 1 d .
H35 H 0.9502 0.9920 0.1928 0.059 Uiso 1 1 calc R
C36 C 0.9162(2) 0.9045(2) 0.1600(3) 0.0245(8) Uani 1 1 d .
H36 H 0.9058 0.9461 0.1058 0.029 Uiso 1 1 calc R
C37 C 0.4317(3) 0.7130(3) 0.7047(3) 0.0301(9) Uani 1 1 d .
C38 C 0.3524(3) 0.6711(2) 0.7842(3) 0.0267(8) Uani 1 1 d .
C39 C 0.2934(3) 0.7427(2) 0.7418(3) 0.0275(8) Uani 1 1 d .
C40 C 0.3686(3) 0.7808(2) 0.6619(3) 0.0265(8) Uani 1 1 d .
C41 C 0.3379(3) 0.6008(2) 0.8652(3) 0.0267(8) Uani 1 1 d .
H41 H 0.2768 0.5970 0.9068 0.032 Uiso 1 1 calc R
C42 C 0.4035(3) 0.5337(2) 0.8934(3) 0.0267(8) Uani 1 1 d .
C43 C 0.5340(3) 0.4198(2) 0.9139(3) 0.0280(8) Uani 1 1 d .
C44 C 0.6141(3) 0.3613(3) 0.9140(3) 0.0303(9) Uani 1 1 d .
H44 H 0.6660 0.3662 0.8590 0.036 Uiso 1 1 calc R
C45 C 0.6151(3) 0.2963(3) 0.9969(3) 0.0324(9) Uani 1 1 d .
H45 H 0.6689 0.2565 0.9989 0.039 Uiso 1 1 calc R
C46 C 0.5385(3) 0.2880(3) 1.0776(3) 0.0334(9) Uani 1 1 d .
H46 H 0.5410 0.2418 1.1330 0.040 Uiso 1 1 calc R
C47 C 0.4592(3) 0.3451(3) 1.0791(3) 0.0303(9) Uani 1 1 d .
H47 H 0.4075 0.3393 1.1343 0.036 Uiso 1 1 calc R
C48 C 0.4579(2) 0.4121(2) 0.9959(3) 0.0251(8) Uani 1 1 d .
C49 C 0.3006(2) 0.4860(3) 1.0597(3) 0.0262(8) Uani 1 1 d .
H49A H 0.2751 0.5498 1.0479 0.031 Uiso 1 1 calc R
H49B H 0.3144 0.4660 1.1174 0.031 Uiso 1 1 calc R
C50 C 0.2303(3) 0.4314(3) 1.0729(3) 0.0330(9) Uani 1 1 d .
H50A H 0.2129 0.4540 1.0178 0.050 Uiso 1 1 calc R
H50B H 0.1765 0.4363 1.1271 0.050 Uiso 1 1 calc R
H50C H 0.2559 0.3685 1.0824 0.050 Uiso 1 1 calc R
C51 C 0.3737(3) 0.8541(2) 0.5820(3) 0.0267(8) Uani 1 1 d .
H51 H 0.3171 0.8841 0.5760 0.032 Uiso 1 1 calc R
C52 C 0.4507(2) 0.8889(2) 0.5101(3) 0.0248(8) Uani 1 1 d .
C53 C 0.6043(3) 0.9293(2) 0.3942(3) 0.0262(8) Uani 1 1 d .
C54 C 0.6943(3) 0.9411(3) 0.3361(3) 0.0298(8) Uani 1 1 d .
H54 H 0.7434 0.9017 0.3521 0.036 Uiso 1 1 calc R
C55 C 0.7097(3) 1.0118(3) 0.2546(3) 0.0317(9) Uani 1 1 d .
H55 H 0.7704 1.0211 0.2139 0.038 Uiso 1 1 calc R
C56 C 0.6383(3) 1.0695(3) 0.2309(3) 0.0308(9) Uani 1 1 d .
H56 H 0.6508 1.1177 0.1744 0.037 Uiso 1 1 calc R
C57 C 0.5491(3) 1.0579(3) 0.2882(3) 0.0270(8) Uani 1 1 d .
H57 H 0.5003 1.0975 0.2717 0.032 Uiso 1 1 calc R
C58 C 0.5324(3) 0.9866(2) 0.3710(3) 0.0249(8) Uani 1 1 d .
C59 C 0.3618(3) 1.0131(3) 0.4255(3) 0.0271(8) Uani 1 1 d .
H59A H 0.3709 1.0768 0.3901 0.033 Uiso 1 1 calc R
H59B H 0.3146 1.0104 0.4870 0.033 Uiso 1 1 calc R
C60 C 0.3291(3) 0.9749(3) 0.3747(3) 0.0348(9) Uani 1 1 d .
H60A H 0.3773 0.9739 0.3155 0.052 Uiso 1 1 calc R
H60B H 0.2748 1.0124 0.3632 0.052 Uiso 1 1 calc R
H60C H 0.3141 0.9138 0.4126 0.052 Uiso 1 1 calc R
C61 C 0.1640(3) 0.8517(2) 0.7184(3) 0.0284(8) Uani 1 1 d .
H61A H 0.2061 0.8973 0.6953 0.034 Uiso 1 1 calc R
H61B H 0.1063 0.8708 0.7626 0.034 Uiso 1 1 calc R
C62 C 0.1470(3) 0.7701(3) 0.6236(3) 0.0406(10) Uani 1 1 d .
H62 H 0.1629 0.7138 0.6636 0.049 Uiso 1 1 calc R
C63 C 0.1251(3) 0.7754(4) 0.5493(3) 0.0486(12) Uani 1 1 d .
H63 H 0.1265 0.7224 0.5370 0.058 Uiso 1 1 calc R
C64 C 0.1013(3) 0.8573(4) 0.4939(3) 0.0562(14) Uani 1 1 d .
H64 H 0.0840 0.8628 0.4440 0.067 Uiso 1 1 calc R
C65 C 0.1036(3) 0.9313(4) 0.5135(3) 0.0525(13) Uani 1 1 d .
H65 H 0.0890 0.9882 0.4736 0.063 Uiso 1 1 calc R
C66 C 0.1242(2) 0.9307(3) 0.5829(3) 0.0272(8) Uani 1 1 d .
H66 H 0.1242 0.9843 0.5932 0.033 Uiso 1 1 calc R
C67 C 0.1425(3) 0.7145(3) 0.8569(3) 0.0274(8) Uani 1 1 d .
H67A H 0.1642 0.6499 0.8680 0.033 Uiso 1 1 calc R
H67B H 0.0810 0.7242 0.8535 0.033 Uiso 1 1 calc R
C68 C 0.1428(3) 0.8256(2) 0.9207(3) 0.0302(9) Uani 1 1 d .
H68 H 0.1506 0.8682 0.8610 0.036 Uiso 1 1 calc R
C69 C 0.1380(4) 0.8490(4) 0.9907(4) 0.0604(15) Uani 1 1 d .
H69 H 0.1403 0.9104 0.9796 0.072 Uiso 1 1 calc R
C70 C 0.1302(3) 0.7917(4) 1.0769(3) 0.0487(12) Uani 1 1 d .
H70 H 0.1301 0.8117 1.1235 0.058 Uiso 1 1 calc R
C71 C 0.1225(3) 0.7039(4) 1.0945(4) 0.0507(13) Uani 1 1 d .
H71 H 0.1162 0.6619 1.1543 0.061 Uiso 1 1 calc R
C72 C 0.1238(3) 0.6769(3) 1.0245(3) 0.0376(10) Uani 1 1 d .
H72 H 0.1164 0.6168 1.0356 0.045 Uiso 1 1 calc R
C73 C 0.9480(4) 0.4809(3) 0.1889(4) 0.0567(14) Uani 1 1 d .
C74 C 0.8767(5) 0.4217(5) 0.5578(5) 0.086(2) Uani 1 1 d .

loop_
_atom_site_aniso_label
_atom_site_aniso_U_11
_atom_site_aniso_U_22
_atom_site_aniso_U_33
_atom_site_aniso_U_23
_atom_site_aniso_U_13
_atom_site_aniso_U_12
S1 0.0297(5) 0.0296(5) 0.0258(5) -0.0075(4) -0.0087(4) 0.0004(4)
S2 0.0256(5) 0.0206(4) 0.0240(5) -0.0053(4) -0.0091(4) -0.0017(4)
S3 0.0293(5) 0.0318(5) 0.0339(5) -0.0170(4) -0.0127(4) 0.0064(4)
S4 0.0255(5) 0.0226(5) 0.0324(5) -0.0101(4) -0.0105(4) 0.0008(4)
S5 0.0384(6) 0.0313(5) 0.0477(7) -0.0206(5) -0.0178(5) 0.0051(4)
S6 0.0557(8) 0.0427(7) 0.0392(7) -0.0093(5) -0.0092(6) -0.0047(6)
F1 0.068(2) 0.083(2) 0.094(3) -0.006(2) -0.046(2) -0.0313(19)
F2 0.051(2) 0.075(2) 0.174(4) -0.067(3) -0.030(2) 0.0196(18)
F3 0.096(3) 0.086(3) 0.121(3) 0.056(3) -0.068(3) -0.040(2)
F4 0.092(3) 0.119(4) 0.057(2) 0.001(2) -0.010(2) 0.032(3)
F5 0.068(2) 0.118(3) 0.075(3) -0.013(2) -0.013(2) 0.044(2)
F6 0.078(3) 0.144(4) 0.112(4) -0.043(3) -0.002(2) -0.060(3)
O1 0.0228(14) 0.0276(14) 0.0292(15) -0.0039(12) -0.0059(11) 0.0017(11)
O2 0.0249(15) 0.0417(17) 0.0371(16) -0.0076(14) -0.0088(12) -0.0006(13)
O3 0.080(3) 0.0420(19) 0.047(2) -0.0150(16) -0.0270(19) 0.0009(18)
O4 0.073(3) 0.046(2) 0.056(2) -0.0292(18) -0.0027(19) -0.0047(18)
O5 0.061(2) 0.056(2) 0.099(3) -0.038(2) -0.040(2) -0.0073(18)
O6 0.063(3) 0.065(3) 0.069(3) -0.016(2) -0.016(2) 0.008(2)
O7 0.064(3) 0.099(3) 0.045(2) -0.002(2) -0.0176(19) -0.018(2)
O8 0.159(5) 0.112(4) 0.078(3) -0.032(3) -0.046(4) -0.046(4)
N1 0.0379(19) 0.0241(16) 0.0277(17) -0.0093(14) -0.0149(15) 0.0053(14)
N2 0.0276(17) 0.0258(16) 0.0233(16) -0.0083(13) -0.0069(13) -0.0066(13)
N3 0.0203(16) 0.0306(17) 0.0351(18) -0.0143(15) -0.0084(14) 0.0003(13)
N4 0.033(2) 0.052(2) 0.056(3) -0.018(2) -0.0128(18) -0.0046(18)
N5 0.031(2) 0.065(3) 0.049(2) -0.025(2) -0.0147(18) 0.0124(19)
N6 0.0215(16) 0.0240(16) 0.0330(18) -0.0085(14) -0.0112(13) -0.0015(13)
N7 0.0213(16) 0.0258(16) 0.0258(16) -0.0113(13) -0.0080(13) 0.0005(13)
N8 0.0277(17) 0.0233(16) 0.0334(18) -0.0087(14) -0.0134(14) 0.0020(13)
N9 0.031(2) 0.064(3) 0.054(3) -0.025(2) -0.0116(18) 0.0008(19)
N10 0.034(2) 0.046(2) 0.053(2) -0.0206(19) -0.0119(18) -0.0009(17)
C1 0.028(2) 0.0184(17) 0.029(2) -0.0089(15) -0.0138(16) 0.0004(15)
C2 0.0227(18) 0.0274(19) 0.030(2) -0.0168(16) -0.0099(15) 0.0028(15)
C3 0.0251(19) 0.0222(18) 0.0254(19) -0.0120(15) -0.0079(15) -0.0016(15)
C4 0.0247(19) 0.0240(18) 0.0274(19) -0.0132(16) -0.0103(15) -0.0020(15)
C5 0.027(2) 0.028(2) 0.030(2) -0.0126(17) -0.0136(16) 0.0034(16)
C6 0.035(2) 0.0209(18) 0.028(2) -0.0099(16) -0.0165(17) 0.0050(16)
C7 0.047(3) 0.033(2) 0.021(2) -0.0093(17) -0.0069(18) -0.0078(19)
C8 0.043(3) 0.038(2) 0.031(2) -0.0157(19) -0.0013(19) -0.009(2)
C9 0.049(3) 0.046(3) 0.032(2) -0.016(2) 0.000(2) -0.015(2)
C10 0.082(4) 0.036(2) 0.029(2) -0.009(2) -0.016(2) -0.020(3)
C11 0.061(3) 0.033(2) 0.030(2) -0.0069(19) -0.020(2) -0.009(2)
C12 0.045(2) 0.029(2) 0.023(2) -0.0122(17) -0.0115(18) -0.0009(18)
C13 0.041(2) 0.029(2) 0.038(2) -0.0116(18) -0.018(2) 0.0079(18)
C14 0.049(3) 0.047(3) 0.043(3) -0.017(2) -0.029(2) 0.009(2)
C15 0.0262(19) 0.0230(18) 0.0249(19) -0.0096(15) -0.0073(15) -0.0049(15)
C16 0.029(2) 0.0216(18) 0.0223(18) -0.0101(15) -0.0068(15) -0.0071(15)
C17 0.034(2) 0.0178(17) 0.0272(19) -0.0080(15) -0.0152(16) -0.0022(15)
C18 0.031(2) 0.0235(19) 0.036(2) -0.0119(17) -0.0186(17) 0.0020(16)
C19 0.039(2) 0.026(2) 0.039(2) -0.0109(18) -0.0236(19) 0.0008(17)
C20 0.052(3) 0.023(2) 0.042(2) -0.0093(18) -0.029(2) -0.0038(19)
C21 0.044(2) 0.0211(18) 0.029(2) -0.0060(16) -0.0180(18) -0.0058(17)
C22 0.032(2) 0.0218(18) 0.027(2) -0.0087(15) -0.0145(16) -0.0026(16)
C23 0.032(2) 0.034(2) 0.0197(19) -0.0035(16) -0.0043(16) -0.0132(17)
C24 0.036(2) 0.048(3) 0.029(2) -0.0162(19) -0.0057(18) -0.008(2)
C25 0.024(2) 0.035(2) 0.036(2) -0.0130(18) -0.0069(17) -0.0050(17)
C26 0.028(2) 0.032(2) 0.035(2) -0.0103(18) -0.0069(17) -0.0027(17)
C27 0.036(2) 0.041(2) 0.037(2) -0.016(2) -0.0133(19) -0.0002(19)
C28 0.042(3) 0.057(3) 0.033(2) -0.019(2) -0.010(2) -0.001(2)
C29 0.059(3) 0.046(3) 0.035(3) -0.004(2) -0.013(2) 0.001(2)
C30 0.037(2) 0.0201(18) 0.0220(19) -0.0015(15) -0.0077(16) -0.0024(16)
C31 0.030(2) 0.027(2) 0.041(2) -0.0162(18) -0.0111(18) 0.0057(17)
C32 0.033(2) 0.043(3) 0.046(3) -0.008(2) -0.015(2) 0.005(2)
C33 0.044(3) 0.086(4) 0.052(3) -0.020(3) -0.029(3) 0.012(3)
C34 0.045(3) 0.079(4) 0.056(3) -0.029(3) -0.023(3) -0.008(3)
C35 0.033(2) 0.054(3) 0.066(3) -0.031(3) -0.016(2) 0.002(2)
C36 0.0215(18) 0.0253(19) 0.031(2) -0.0173(16) -0.0096(15) 0.0039(15)
C37 0.034(2) 0.026(2) 0.036(2) -0.0153(17) -0.0153(18) 0.0011(17)
C38 0.029(2) 0.0245(19) 0.032(2) -0.0140(16) -0.0140(17) 0.0007(16)
C39 0.033(2) 0.0230(18) 0.033(2) -0.0129(16) -0.0154(17) -0.0009(16)
C40 0.027(2) 0.0257(19) 0.032(2) -0.0149(16) -0.0113(16) -0.0004(16)
C41 0.0249(19) 0.0252(19) 0.035(2) -0.0131(17) -0.0143(16) 0.0017(15)
C42 0.027(2) 0.0238(19) 0.037(2) -0.0142(17) -0.0142(17) -0.0025(15)
C43 0.027(2) 0.0236(19) 0.039(2) -0.0160(17) -0.0142(17) 0.0010(16)
C44 0.029(2) 0.027(2) 0.043(2) -0.0182(18) -0.0192(18) 0.0061(16)
C45 0.029(2) 0.0247(19) 0.054(3) -0.0197(19) -0.022(2) 0.0044(16)
C46 0.036(2) 0.0195(19) 0.048(3) -0.0051(18) -0.022(2) -0.0042(17)
C47 0.030(2) 0.026(2) 0.038(2) -0.0114(17) -0.0151(18) -0.0015(16)
C48 0.0202(18) 0.0239(18) 0.039(2) -0.0161(17) -0.0142(16) 0.0015(15)
C49 0.0209(18) 0.0267(19) 0.031(2) -0.0113(16) -0.0092(16) 0.0007(15)
C50 0.028(2) 0.026(2) 0.043(2) -0.0084(18) -0.0145(18) -0.0014(16)
C51 0.027(2) 0.0230(18) 0.034(2) -0.0079(16) -0.0167(17) -0.0005(15)
C52 0.0237(19) 0.0212(18) 0.033(2) -0.0140(16) -0.0112(16) 0.0021(15)
C53 0.032(2) 0.0225(18) 0.027(2) -0.0112(16) -0.0107(16) -0.0018(16)
C54 0.029(2) 0.027(2) 0.037(2) -0.0133(17) -0.0131(17) -0.0018(16)
C55 0.026(2) 0.028(2) 0.042(2) -0.0154(18) -0.0082(18) -0.0032(16)
C56 0.034(2) 0.027(2) 0.033(2) -0.0072(17) -0.0126(18) -0.0074(17)
C57 0.027(2) 0.0262(19) 0.031(2) -0.0112(16) -0.0115(16) -0.0021(16)
C58 0.0258(19) 0.0232(18) 0.032(2) -0.0154(16) -0.0097(16) -0.0025(15)
C59 0.0228(19) 0.0252(19) 0.035(2) -0.0128(17) -0.0125(16) 0.0048(15)
C60 0.024(2) 0.045(2) 0.044(2) -0.025(2) -0.0140(18) 0.0003(18)
C61 0.028(2) 0.0231(19) 0.031(2) -0.0099(16) -0.0097(16) 0.0036(16)
C62 0.037(2) 0.042(3) 0.046(3) -0.018(2) -0.015(2) -0.002(2)
C63 0.035(3) 0.066(3) 0.050(3) -0.024(3) -0.012(2) -0.007(2)
C64 0.043(3) 0.090(4) 0.035(3) -0.006(3) -0.015(2) -0.027(3)
C65 0.033(3) 0.065(3) 0.044(3) 0.002(3) -0.013(2) -0.011(2)
C66 0.0177(18) 0.0251(19) 0.030(2) -0.0008(16) -0.0072(15) -0.0018(15)
C67 0.0212(19) 0.0253(19) 0.033(2) -0.0060(16) -0.0088(16) -0.0049(15)
C68 0.041(2) 0.0186(18) 0.028(2) -0.0076(16) -0.0022(17) -0.0140(16)
C69 0.058(3) 0.069(4) 0.066(4) -0.042(3) -0.002(3) -0.025(3)
C70 0.028(2) 0.081(4) 0.044(3) -0.034(3) -0.005(2) -0.008(2)
C71 0.027(2) 0.073(4) 0.043(3) -0.024(3) -0.007(2) 0.012(2)
C72 0.032(2) 0.032(2) 0.036(2) -0.0075(19) -0.0063(18) 0.0026(18)
C73 0.048(3) 0.040(3) 0.076(4) 0.007(3) -0.032(3) -0.017(2)
C74 0.070(4) 0.077(5) 0.059(4) 0.005(3) -0.008(3) 0.011(4)

loop_
_atom_type_symbol
_atom_type_description
_atom_type_scat_dispersion_real
_atom_type_scat_dispersion_imag
_atom_type_scat_source
C C 0.0033 0.0016 'International Tables Vol C Tables 4.2.6.8 and 6.1.1.4'
H H 0.0000 0.0000 'International Tables Vol C Tables 4.2.6.8 and 6.1.1.4'
N N 0.0061 0.0033 'International Tables Vol C Tables 4.2.6.8 and 6.1.1.4'
O O 0.0106 0.0060 'International Tables Vol C Tables 4.2.6.8 and 6.1.1.4'
F F 0.0171 0.0103 'International Tables Vol C Tables 4.2.6.8 and 6.1.1.4'
S S 0.1246 0.1234 'International Tables Vol C Tables 4.2.6.8 and 6.1.1.4'

loop_
_geom_angle_atom_site_label_1
_geom_angle_atom_site_label_2
_geom_angle_atom_site_label_3
_geom_angle
C6 S1 C7 91.3(2)
C17 S2 C16 91.11(18)
C42 S3 C43 91.66(19)
C52 S4 C53 91.09(18)
O4 S5 O5 114.9(2)
O4 S5 O3 114.6(2)
O5 S5 O3 115.2(2)
O4 S5 C73 102.8(3)
O5 S5 C73 104.0(2)
O3 S5 C73 103.1(2)
O7 S6 O6 114.7(3)
O7 S6 O8 114.6(3)
O6 S6 O8 112.1(3)
O7 S6 C74 104.7(3)
O6 S6 C74 105.5(3)
O8 S6 C74 103.8(4)
C6 N1 C12 114.8(3)
C6 N1 C13 122.2(3)
C12 N1 C13 122.9(3)
C16 N2 C22 115.2(3)
C16 N2 C23 122.9(3)
C22 N2 C23 121.8(3)
C3 N3 C31 121.3(3)
C3 N3 C25 121.2(3)
C31 N3 C25 116.9(3)
C30 N4 C26 122.9(4)
C30 N4 C25 114.9(4)
C26 N4 C25 122.1(4)
C36 N5 C32 120.6(4)
C36 N5 C31 117.4(4)
C32 N5 C31 121.9(4)
C42 N6 C48 115.4(3)
C42 N6 C49 123.7(3)
C48 N6 C49 120.8(3)
C52 N7 C58 115.2(3)
C52 N7 C59 122.9(3)
C58 N7 C59 121.7(3)
C39 N8 C67 121.2(3)
C39 N8 C61 121.3(3)
C67 N8 C61 116.6(3)
C66 N9 C62 123.5(4)
C66 N9 C61 114.0(4)
C62 N9 C61 122.5(4)
C68 N10 C72 122.4(4)
C68 N10 C67 116.9(4)
C72 N10 C67 120.7(4)
O1 C1 C4 135.5(3)
O1 C1 C2 133.5(4)
C4 C1 C2 90.9(3)
C5 C2 C3 136.8(3)
C5 C2 C1 136.5(4)
C3 C2 C1 86.7(3)
N3 C3 C4 133.7(4)
N3 C3 C2 132.4(3)
C4 C3 C2 94.0(3)
C15 C4 C3 136.3(4)
C15 C4 C1 135.3(3)
C3 C4 C1 88.4(3)
C2 C5 C6 126.3(4)
C2 C5 H5 116.8
C6 C5 H5 116.8
N1 C6 C5 123.5(3)
N1 C6 S1 109.8(3)
C5 C6 S1 126.7(3)
C12 C7 C8 122.6(4)
C12 C7 S1 111.2(3)
C8 C7 S1 126.2(4)
C9 C8 C7 117.5(4)
C9 C8 H8 121.3
C7 C8 H8 121.3
C8 C9 C10 120.0(5)
C8 C9 H9 120.0
C10 C9 H9 120.0
C11 C10 C9 122.0(4)
C11 C10 H10 119.0
C9 C10 H10 119.0
C10 C11 C12 117.9(4)
C10 C11 H11 121.0
C12 C11 H11 121.0
C7 C12 N1 112.9(4)
C7 C12 C11 120.0(4)
N1 C12 C11 127.1(4)
N1 C13 C14 111.0(3)
N1 C13 H13A 109.4
C14 C13 H13A 109.4
N1 C13 H13B 109.4
C14 C13 H13B 109.4
H13A C13 H13B 108.0
C13 C14 H14A 109.5
C13 C14 H14B 109.5
H14A C14 H14B 109.5
C13 C14 H14C 109.5
H14A C14 H14C 109.5
H14B C14 H14C 109.5
C16 C15 C4 126.4(4)
C16 C15 H15 116.8
C4 C15 H15 116.8
N2 C16 C15 123.8(3)
N2 C16 S2 110.1(3)
C15 C16 S2 126.1(3)
C22 C17 C18 121.6(3)
C22 C17 S2 111.5(3)
C18 C17 S2 126.9(3)
C19 C18 C17 118.3(4)
C19 C18 H18 120.9
C17 C18 H18 120.9
C18 C19 C20 119.5(4)
C18 C19 H19 120.3
C20 C19 H19 120.3
C21 C20 C19 122.6(4)
C21 C20 H20 118.7
C19 C20 H20 118.7
C20 C21 C22 117.9(4)
C20 C21 H21 121.1
C22 C21 H21 121.1
C17 C22 N2 112.0(3)
C17 C22 C21 120.2(4)
N2 C22 C21 127.8(4)
N2 C23 C24 111.9(3)
N2 C23 H23A 109.2
C24 C23 H23A 109.2
N2 C23 H23B 109.2
C24 C23 H23B 109.2
H23A C23 H23B 107.9
C23 C24 H24A 109.5
C23 C24 H24B 109.5
H24A C24 H24B 109.5
C23 C24 H24C 109.5
H24A C24 H24C 109.5
H24B C24 H24C 109.5
N3 C25 N4 114.5(3)
N3 C25 H25A 108.6
N4 C25 H25A 108.6
N3 C25 H25B 108.6
N4 C25 H25B 108.6
H25A C25 H25B 107.6
C27 C26 N4 118.3(4)
C27 C26 H26 120.8
N4 C26 H26 120.8
C26 C27 C28 119.1(4)
C26 C27 H27 120.4
C28 C27 H27 120.4
C29 C28 C27 117.9(4)
C29 C28 H28 121.1
C27 C28 H28 121.1
C30 C29 C28 124.1(4)
C30 C29 H29 118.0
C28 C29 H29 118.0
N4 C30 C29 117.7(4)
N4 C30 H30 121.2
C29 C30 H30 121.2
N3 C31 N5 112.9(3)
N3 C31 H31A 109.0
N5 C31 H31A 109.0
N3 C31 H31B 109.0
N5 C31 H31B 109.0
H31A C31 H31B 107.8
C33 C32 N5 120.5(5)
C33 C32 H32 119.8
N5 C32 H32 119.8
C32 C33 C34 118.1(5)
C32 C33 H33 120.9
C34 C33 H33 120.9
C35 C34 C33 118.8(5)
C35 C34 H34 120.6
C33 C34 H34 120.6
C36 C35 C34 123.6(5)
C36 C35 H35 118.2
C34 C35 H35 118.2
C35 C36 N5 118.5(4)
C35 C36 H36 120.8
N5 C36 H36 120.8
O2 C37 C40 135.1(4)
O2 C37 C38 134.9(4)
C40 C37 C38 90.0(3)
C41 C38 C39 134.5(4)
C41 C38 C37 137.7(4)
C39 C38 C37 87.7(3)
N8 C39 C40 133.3(4)
N8 C39 C38 133.5(4)
C40 C39 C38 93.2(3)
C51 C40 C39 132.9(4)
C51 C40 C37 138.2(4)
C39 C40 C37 88.9(3)
C38 C41 C42 127.2(4)
C38 C41 H41 116.4
C42 C41 H41 116.4
N6 C42 C41 123.1(4)
N6 C42 S3 110.9(3)
C41 C42 S3 125.9(3)
C44 C43 C48 120.5(4)
C44 C43 S3 128.7(3)
C48 C43 S3 110.8(3)
C45 C44 C43 117.8(4)
C45 C44 H44 121.1
C43 C44 H44 121.1
C44 C45 C46 121.3(4)
C44 C45 H45 119.3
C46 C45 H45 119.3
C47 C46 C45 121.7(4)
C47 C46 H46 119.1
C45 C46 H46 119.1
C46 C47 C48 117.5(4)
C46 C47 H47 121.3
C48 C47 H47 121.3
N6 C48 C47 127.6(4)
N6 C48 C43 111.2(3)
C47 C48 C43 121.2(3)
N6 C49 C50 112.5(3)
N6 C49 H49A 109.1
C50 C49 H49A 109.1
N6 C49 H49B 109.1
C50 C49 H49B 109.1
H49A C49 H49B 107.8
C49 C50 H50A 109.5
C49 C50 H50B 109.5
H50A C50 H50B 109.5
C49 C50 H50C 109.5
H50A C50 H50C 109.5
H50B C50 H50C 109.5
C52 C51 C40 128.6(3)
C52 C51 H51 115.7
C40 C51 H51 115.7
N7 C52 C51 123.6(3)
N7 C52 S4 110.6(3)
C51 C52 S4 125.8(3)
C58 C53 C54 121.2(4)
C58 C53 S4 110.5(3)
C54 C53 S4 128.3(3)
C55 C54 C53 117.9(4)
C55 C54 H54 121.0
C53 C54 H54 121.0
C54 C55 C56 121.3(4)
C54 C55 H55 119.4
C56 C55 H55 119.3
C57 C56 C55 120.9(4)
C57 C56 H56 119.5
C55 C56 H56 119.5
C56 C57 C58 118.5(4)
C56 C57 H57 120.7
C58 C57 H57 120.7
C53 C58 C57 120.2(4)
C53 C58 N7 112.5(3)
C57 C58 N7 127.3(3)
N7 C59 C60 111.5(3)
N7 C59 H59A 109.3
C60 C59 H59A 109.3
N7 C59 H59B 109.3
C60 C59 H59B 109.3
H59A C59 H59B 108.0
C59 C60 H60A 109.5
C59 C60 H60B 109.5
H60A C60 H60B 109.5
C59 C60 H60C 109.5
H60A C60 H60C 109.5
H60B C60 H60C 109.5
N8 C61 N9 114.3(3)
N8 C61 H61A 108.7
N9 C61 H61A 108.7
N8 C61 H61B 108.7
N9 C61 H61B 108.7
H61A C61 H61B 107.6
N9 C62 C63 117.9(5)
N9 C62 H62 121.0
C63 C62 H62 121.0
C64 C63 C62 119.5(5)
C64 C63 H63 120.2
C62 C63 H63 120.2
C63 C64 C65 117.3(5)
C63 C64 H64 121.4
C65 C64 H64 121.4
C66 C65 C64 126.0(5)
C66 C65 H65 117.0
C64 C65 H65 117.0
C65 C66 N9 115.7(4)
C65 C66 H66 122.1
N9 C66 H66 122.1
N8 C67 N10 112.8(3)
N8 C67 H67A 109.0
N10 C67 H67A 109.0
N8 C67 H67B 109.0
N10 C67 H67B 109.0
H67A C67 H67B 107.8
N10 C68 C69 117.5(4)
N10 C68 H68 121.3
C69 C68 H68 121.3
C68 C69 C70 124.7(5)
C68 C69 H69 117.6
C70 C69 H69 117.6
C69 C70 C71 117.8(5)
C69 C70 H70 121.1
C71 C70 H70 121.1
C70 C71 C72 119.5(5)
C70 C71 H71 120.2
C72 C71 H71 120.2
C71 C72 N10 118.0(4)
C71 C72 H72 121.0
N10 C72 H72 121.0
F3 C73 F1 108.0(5)
F3 C73 F2 108.7(5)
F1 C73 F2 106.8(5)
F3 C73 S5 110.7(4)
F1 C73 S5 111.9(4)
F2 C73 S5 110.7(4)
F5 C74 F6 110.3(7)
F5 C74 F4 104.5(6)
F6 C74 F4 104.4(6)
F5 C74 S6 113.4(5)
F6 C74 S6 112.0(5)
F4 C74 S6 111.5(6)

loop_
_geom_bond_atom_site_label_1
_geom_bond_atom_site_label_2
_geom_bond_distance
S1 C6 1.745(4)
S1 C7 1.751(4)
S2 C17 1.742(4)
S2 C16 1.758(4)
S3 C42 1.728(4)
S3 C43 1.732(4)
S4 C52 1.753(4)
S4 C53 1.756(4)
S5 O4 1.408(3)
S5 O5 1.423(3)
S5 O3 1.448(4)
S5 C73 1.813(5)
S6 O7 1.425(4)
S6 O6 1.436(4)
S6 O8 1.445(5)
S6 C74 1.784(7)
F1 C73 1.334(6)
F2 C73 1.343(7)
F3 C73 1.301(6)
F4 C74 1.373(8)
F5 C74 1.309(7)
F6 C74 1.330(9)
O1 C1 1.227(4)
O2 C37 1.217(5)
N1 C6 1.378(5)
N1 C12 1.389(5)
N1 C13 1.485(5)
N2 C16 1.367(5)
N2 C22 1.395(5)
N2 C23 1.482(5)
N3 C3 1.340(5)
N3 C31 1.466(5)
N3 C25 1.473(5)
N4 C30 1.325(5)
N4 C26 1.388(6)
N4 C25 1.509(6)
N5 C36 1.353(6)
N5 C32 1.380(6)
N5 C31 1.498(6)
N6 C42 1.352(5)
N6 C48 1.390(5)
N6 C49 1.494(5)
N7 C52 1.350(5)
N7 C58 1.398(5)
N7 C59 1.475(5)
N8 C39 1.331(5)
N8 C67 1.462(5)
N8 C61 1.469(5)
N9 C66 1.339(5)
N9 C62 1.389(6)
N9 C61 1.512(5)
N10 C68 1.327(5)
N10 C72 1.390(6)
N10 C67 1.513(5)
C1 C4 1.479(5)
C1 C2 1.485(5)
C2 C5 1.368(5)
C2 C3 1.465(5)
C3 C4 1.425(5)
C4 C15 1.405(5)
C5 C6 1.388(6)
C5 H5 0.9500
C7 C12 1.364(6)
C7 C8 1.393(6)
C8 C9 1.383(6)
C8 H8 0.9500
C9 C10 1.393(7)
C9 H9 0.9500
C10 C11 1.375(7)
C10 H10 0.9500
C11 C12 1.395(6)
C11 H11 0.9500
C13 C14 1.507(6)
C13 H13A 0.9900
C13 H13B 0.9900
C14 H14A 0.9800
C14 H14B 0.9800
C14 H14C 0.9800
C15 C16 1.386(5)
C15 H15 0.9500
C17 C22 1.388(5)
C17 C18 1.399(5)
C18 C19 1.388(5)
C18 H18 0.9500
C19 C20 1.401(6)
C19 H19 0.9500
C20 C21 1.373(6)
C20 H20 0.9500
C21 C22 1.400(5)
C21 H21 0.9500
C23 C24 1.515(5)
C23 H23A 0.9900
C23 H23B 0.9900
C24 H24A 0.9800
C24 H24B 0.9800
C24 H24C 0.9800
C25 H25A 0.9900
C25 H25B 0.9900
C26 C27 1.379(6)
C26 H26 0.9500
C27 C28 1.385(6)
C27 H27 0.9500
C28 C29 1.369(7)
C28 H28 0.9500
C29 C30 1.328(6)
C29 H29 0.9500
C30 H30 0.9500
C31 H31A 0.9900
C31 H31B 0.9900
C32 C33 1.368(7)
C32 H32 0.9500
C33 C34 1.389(8)
C33 H33 0.9500
C34 C35 1.357(7)
C34 H34 0.9500
C35 C36 1.327(6)
C35 H35 0.9500
C36 H36 0.9500
C37 C40 1.482(5)
C37 C38 1.493(6)
C38 C41 1.372(5)
C38 C39 1.460(5)
C39 C40 1.437(6)
C40 C51 1.395(5)
C41 C42 1.405(5)
C41 H41 0.9500
C43 C44 1.403(5)
C43 C48 1.406(5)
C44 C45 1.387(6)
C44 H44 0.9500
C45 C46 1.397(6)
C45 H45 0.9500
C46 C47 1.380(6)
C46 H46 0.9500
C47 C48 1.403(5)
C47 H47 0.9500
C49 C50 1.511(5)
C49 H49A 0.9900
C49 H49B 0.9900
C50 H50A 0.9800
C50 H50B 0.9800
C50 H50C 0.9800
C51 C52 1.388(5)
C51 H51 0.9500
C53 C58 1.386(5)
C53 C54 1.395(5)
C54 C55 1.379(6)
C54 H54 0.9500
C55 C56 1.385(6)
C55 H55 0.9500
C56 C57 1.380(5)
C56 H56 0.9500
C57 C58 1.397(5)
C57 H57 0.9500
C59 C60 1.522(5)
C59 H59A 0.9900
C59 H59B 0.9900
C60 H60A 0.9800
C60 H60B 0.9800
C60 H60C 0.9800
C61 H61A 0.9900
C61 H61B 0.9900
C62 C63 1.390(6)
C62 H62 0.9500
C63 C64 1.365(7)
C63 H63 0.9500
C64 C65 1.373(8)
C64 H64 0.9500
C65 C66 1.324(6)
C65 H65 0.9500
C66 H66 0.9500
C67 H67A 0.9900
C67 H67B 0.9900
C68 C69 1.329(6)
C68 H68 0.9500
C69 C70 1.355(8)
C69 H69 0.9500
C70 C71 1.370(7)
C70 H70 0.9500
C71 C72 1.387(7)
C71 H71 0.9500
C72 H72 0.9500

loop_
_geom_torsion_atom_site_label_1
_geom_torsion_atom_site_label_2
_geom_torsion_atom_site_label_3
_geom_torsion_atom_site_label_4
_geom_torsion
O1 C1 C2 C5 0.2(7)
C4 C1 C2 C5 -179.8(4)
O1 C1 C2 C3 -178.7(4)
C4 C1 C2 C3 1.4(3)
C31 N3 C3 C4 174.9(4)
C25 N3 C3 C4 4.2(6)
C31 N3 C3 C2 -7.4(6)
C25 N3 C3 C2 -178.1(4)
C5 C2 C3 N3 1.4(7)
C1 C2 C3 N3 -179.8(4)
C5 C2 C3 C4 179.7(4)
C1 C2 C3 C4 -1.4(3)
N3 C3 C4 C15 -0.6(7)
C2 C3 C4 C15 -178.9(4)
N3 C3 C4 C1 179.7(4)
C2 C3 C4 C1 1.4(3)
O1 C1 C4 C15 -1.0(7)
C2 C1 C4 C15 178.9(4)
O1 C1 C4 C3 178.7(4)
C2 C1 C4 C3 -1.4(3)
C3 C2 C5 C6 -174.0(4)
C1 C2 C5 C6 7.6(7)
C12 N1 C6 C5 -178.6(3)
C13 N1 C6 C5 4.7(5)
C12 N1 C6 S1 -1.2(4)
C13 N1 C6 S1 -178.0(3)
C2 C5 C6 N1 -176.4(3)
C2 C5 C6 S1 6.7(6)
C7 S1 C6 N1 0.6(3)
C7 S1 C6 C5 177.8(4)
C6 S1 C7 C12 0.2(3)
C6 S1 C7 C8 -178.5(4)
C12 C7 C8 C9 1.9(6)
S1 C7 C8 C9 -179.6(3)
C7 C8 C9 C10 0.2(6)
C8 C9 C10 C11 -1.1(7)
C9 C10 C11 C12 0.0(6)
C8 C7 C12 N1 177.8(4)
S1 C7 C12 N1 -0.9(4)
C8 C7 C12 C11 -3.1(6)
S1 C7 C12 C11 178.2(3)
C6 N1 C12 C7 1.4(5)
C13 N1 C12 C7 178.2(3)
C6 N1 C12 C11 -177.6(4)
C13 N1 C12 C11 -0.9(6)
C10 C11 C12 C7 2.1(6)
C10 C11 C12 N1 -178.9(4)
C6 N1 C13 C14 80.3(5)
C12 N1 C13 C14 -96.2(4)
C3 C4 C15 C16 -177.5(4)
C1 C4 C15 C16 2.1(6)
C22 N2 C16 C15 177.2(3)
C23 N2 C16 C15 -0.1(5)
C22 N2 C16 S2 -2.6(4)
C23 N2 C16 S2 -179.9(3)
C4 C15 C16 N2 -179.8(3)
C4 C15 C16 S2 -0.1(5)
C17 S2 C16 N2 1.7(3)
C17 S2 C16 C15 -178.0(3)
C16 S2 C17 C22 -0.6(3)
C16 S2 C17 C18 177.7(3)
C22 C17 C18 C19 -1.1(5)
S2 C17 C18 C19 -179.2(3)
C17 C18 C19 C20 1.0(5)
C18 C19 C20 C21 -0.6(6)
C19 C20 C21 C22 0.3(6)
C18 C17 C22 N2 -179.1(3)
S2 C17 C22 N2 -0.7(4)
C18 C17 C22 C21 0.8(5)
S2 C17 C22 C21 179.2(3)
C16 N2 C22 C17 2.2(4)
C23 N2 C22 C17 179.5(3)
C16 N2 C22 C21 -177.7(3)
C23 N2 C22 C21 -0.4(5)
C20 C21 C22 C17 -0.4(5)
C20 C21 C22 N2 179.5(3)
C16 N2 C23 C24 87.5(4)
C22 N2 C23 C24 -89.7(4)
C3 N3 C25 N4 -90.7(4)
C31 N3 C25 N4 98.3(4)
C30 N4 C25 N3 143.6(4)
C26 N4 C25 N3 -38.6(5)
C30 N4 C26 C27 1.6(6)
C25 N4 C26 C27 -176.0(4)
N4 C26 C27 C28 -0.5(6)
C26 C27 C28 C29 -0.2(7)
C27 C28 C29 C30 -0.3(8)
C26 N4 C30 C29 -2.1(6)
C25 N4 C30 C29 175.7(4)
C28 C29 C30 N4 1.4(8)
C3 N3 C31 N5 -81.5(4)
C25 N3 C31 N5 89.5(4)
C36 N5 C31 N3 -32.4(5)
C32 N5 C31 N3 151.9(4)
C36 N5 C32 C33 0.9(7)
C31 N5 C32 C33 176.4(4)
N5 C32 C33 C34 -0.7(7)
C32 C33 C34 C35 0.4(8)
C33 C34 C35 C36 -0.1(8)
C34 C35 C36 N5 0.2(7)
C32 N5 C36 C35 -0.5(6)
C31 N5 C36 C35 -176.3(4)
O2 C37 C38 C41 -1.9(8)
C40 C37 C38 C41 -179.4(4)
O2 C37 C38 C39 174.2(5)
C40 C37 C38 C39 -3.3(3)
C67 N8 C39 C40 -178.1(4)
C61 N8 C39 C40 -9.3(6)
C67 N8 C39 C38 -0.1(6)
C61 N8 C39 C38 168.7(4)
C41 C38 C39 N8 1.2(7)
C37 C38 C39 N8 -175.1(4)
C41 C38 C39 C40 179.7(4)
C37 C38 C39 C40 3.4(3)
N8 C39 C40 C51 -2.4(7)
C38 C39 C40 C51 179.1(4)
N8 C39 C40 C37 175.1(4)
C38 C39 C40 C37 -3.4(3)
O2 C37 C40 C51 3.1(8)
C38 C37 C40 C51 -179.4(4)
O2 C37 C40 C39 -174.1(5)
C38 C37 C40 C39 3.3(3)
C39 C38 C41 C42 176.0(4)
C37 C38 C41 C42 -9.5(7)
C48 N6 C42 C41 176.6(3)
C49 N6 C42 C41 -5.9(5)
C48 N6 C42 S3 0.0(4)
C49 N6 C42 S3 177.5(3)
C38 C41 C42 N6 166.2(4)
C38 C41 C42 S3 -17.8(6)
C43 S3 C42 N6 -0.8(3)
C43 S3 C42 C41 -177.3(3)
C42 S3 C43 C44 -178.6(4)
C42 S3 C43 C48 1.4(3)
C48 C43 C44 C45 0.3(5)
S3 C43 C44 C45 -179.7(3)
C43 C44 C45 C46 1.0(6)
C44 C45 C46 C47 -1.4(6)
C45 C46 C47 C48 0.4(6)
C42 N6 C48 C47 -179.3(3)
C49 N6 C48 C47 3.1(5)
C42 N6 C48 C43 1.1(4)
C49 N6 C48 C43 -176.5(3)
C46 C47 C48 N6 -178.7(3)
C46 C47 C48 C43 0.9(5)
C44 C43 C48 N6 178.4(3)
S3 C43 C48 N6 -1.6(4)
C44 C43 C48 C47 -1.2(5)
S3 C43 C48 C47 178.8(3)
C42 N6 C49 C50 91.6(4)
C48 N6 C49 C50 -91.0(4)
C39 C40 C51 C52 176.1(4)
C37 C40 C51 C52 -0.2(7)
C58 N7 C52 C51 -178.5(3)
C59 N7 C52 C51 -2.5(5)
C58 N7 C52 S4 1.7(4)
C59 N7 C52 S4 177.7(3)
C40 C51 C52 N7 -176.8(4)
C40 C51 C52 S4 3.0(6)
C53 S4 C52 N7 -0.9(3)
C53 S4 C52 C51 179.3(3)
C52 S4 C53 C58 -0.1(3)
C52 S4 C53 C54 -178.5(3)
C58 C53 C54 C55 0.1(5)
S4 C53 C54 C55 178.3(3)
C53 C54 C55 C56 0.0(6)
C54 C55 C56 C57 -0.1(6)
C55 C56 C57 C58 0.1(5)
C54 C53 C58 C57 -0.1(5)
S4 C53 C58 C57 -178.6(3)
C54 C53 C58 N7 179.5(3)
S4 C53 C58 N7 1.0(4)
C56 C57 C58 C53 0.0(5)
C56 C57 C58 N7 -179.6(3)
C52 N7 C58 C53 -1.8(4)
C59 N7 C58 C53 -177.8(3)
C52 N7 C58 C57 177.8(3)
C59 N7 C58 C57 1.8(5)
C52 N7 C59 C60 -86.9(4)
C58 N7 C59 C60 88.8(4)
C39 N8 C61 N9 87.6(4)
C67 N8 C61 N9 -103.1(4)
C66 N9 C61 N8 -168.8(3)
C62 N9 C61 N8 12.7(5)
C66 N9 C62 C63 -0.8(7)
C61 N9 C62 C63 177.5(4)
N9 C62 C63 C64 -0.9(7)
C62 C63 C64 C65 2.2(7)
C63 C64 C65 C66 -2.1(8)
C64 C65 C66 N9 0.4(7)
C62 N9 C66 C65 1.0(6)
C61 N9 C66 C65 -177.4(4)
C39 N8 C67 N10 82.0(4)
C61 N8 C67 N10 -87.3(4)
C68 N10 C67 N8 33.7(5)
C72 N10 C67 N8 -146.7(4)
C72 N10 C68 C69 0.8(6)
C67 N10 C68 C69 -179.6(4)
N10 C68 C69 C70 2.4(8)
C68 C69 C70 C71 -3.1(8)
C69 C70 C71 C72 0.7(7)
C70 C71 C72 N10 2.2(6)
C68 N10 C72 C71 -3.0(6)
C67 N10 C72 C71 177.4(4)
O4 S5 C73 F3 60.3(5)
O5 S5 C73 F3 -59.8(5)
O3 S5 C73 F3 179.7(4)
O4 S5 C73 F1 -60.2(5)
O5 S5 C73 F1 179.8(4)
O3 S5 C73 F1 59.2(5)
O4 S5 C73 F2 -179.2(4)
O5 S5 C73 F2 60.8(4)
O3 S5 C73 F2 -59.8(4)
O7 S6 C74 F5 58.4(7)
O6 S6 C74 F5 179.9(6)
O8 S6 C74 F5 -62.1(7)
O7 S6 C74 F6 -67.3(5)
O6 S6 C74 F6 54.2(6)
O8 S6 C74 F6 172.2(5)
O7 S6 C74 F4 176.0(5)
O6 S6 C74 F4 -62.5(6)
O8 S6 C74 F4 55.5(6)

loop_
_platon_squeeze_void_nr
_platon_squeeze_void_average_x
_platon_squeeze_void_average_y
_platon_squeeze_void_average_z
_platon_squeeze_void_volume
_platon_squeeze_void_count_electrons
1 0.194 0.280 0.350 161.5 67.5
2 0.806 0.720 0.650 161.5 68.0
